data_1552297
loop_
_publ_author_name
'Peppel, Tim'
'Detert, Sabine M. L.'
'Vogel, Christian'
'K\"ockerling, Martin'

_publ_section_title
;
 Crystal structure of a salt with a protonated sugar cation and a
 cobalt(II) complex anion: (GlcN--H, K)[Co(NCS)~4~]&#x00B7;2H~2~O
;
_journal_coeditor_code WM4108
_journal_issue 9
_journal_name_full IUCrData
_journal_page_first x191142
_journal_paper_doi 10.1107/S2414314619011428
_journal_volume 4
_journal_year 2019
_chemical_absolute_configuration unk
_chemical_formula_iupac '[K Co (C6 H14 N O5) (N C S)4 (H2 O)2]'
_chemical_formula_moiety '(C6 H14 O5 N +), (K +), (C4 N4 S4 Co 2-), 2(H2 O)'
_chemical_formula_sum 'C10 H18 Co K N5 O7 S4'
_chemical_formula_weight 546.56
_chemical_name_systematic
Poly[diaqua[\m-<i>D</i>-(+)-glucosammonium]tri-\m-thiocyanato-thiocyanatocobalt(II)potassium(I)]
_space_group_crystal_system orthorhombic
_space_group_IT_number 19
_space_group_name_Hall 'P 2ac 2ab'
_space_group_name_H-M_alt 'P 21 21 21'
_symmetry_space_group_name_Hall 'P 2ac 2ab'
_symmetry_space_group_name_H-M 'P 21 21 21'
_atom_sites_solution_hydrogens mixed
_atom_sites_solution_primary direct
_atom_sites_solution_secondary difmap
_audit_creation_method ciftab-2016
_cell_angle_alpha 90
_cell_angle_beta 90
_cell_angle_gamma 90
_cell_formula_units_Z 4
_cell_length_a 9.3713(2)
_cell_length_b 14.1059(3)
_cell_length_c 15.7347(4)
_cell_measurement_reflns_used 9954
_cell_measurement_temperature 173(2)
_cell_measurement_theta_max 35.9835
_cell_measurement_theta_min 2.589
_cell_volume 2079.98(8)
_computing_cell_refinement
;
SAINT (Bruker, 2005)
;
_computing_data_collection
;
APEX2 (Bruker, 2005)
;
_computing_data_reduction
;
SAINT (Bruker, 2005)
;
_computing_molecular_graphics
;
DIAMOND (Crystal Impact, 2014)
;
_computing_publication_material
;
<i>ciftab2016</i> (K\"ockerling, 2016)
;
_computing_structure_refinement
;
SHELXL2014 (Sheldrick, 2015b)
;
_computing_structure_solution
;
SHELXS2014 (Sheldrick, 2015a)
;
_diffrn_ambient_temperature 173(2)
_diffrn_measured_fraction_theta_full 0.997
_diffrn_measured_fraction_theta_max 0.994
_diffrn_measurement_device_type 'Bruker APEX-X8 CCD'
_diffrn_measurement_method '\f and \w scans'
_diffrn_radiation_source 'sealed tube'
_diffrn_radiation_type MoK\a
_diffrn_radiation_wavelength 0.71073
_diffrn_reflns_av_R_equivalents 0.0307
_diffrn_reflns_av_unetI/netI 0.0603
_diffrn_reflns_limit_h_max 15
_diffrn_reflns_limit_h_min -14
_diffrn_reflns_limit_k_max 13
_diffrn_reflns_limit_k_min -23
_diffrn_reflns_limit_l_max 16
_diffrn_reflns_limit_l_min -26
_diffrn_reflns_number 24428
_diffrn_reflns_theta_full 25.000
_diffrn_reflns_theta_max 36.366
_diffrn_reflns_theta_min 2.589
_exptl_absorpt_coefficient_mu 1.469
_exptl_absorpt_correction_type multi-scan
_exptl_absorpt_process_details
;
(SADABS; Bruker, 2005)
;
_exptl_crystal_colour blue
_exptl_crystal_density_diffrn 1.745
_exptl_crystal_density_method none
_exptl_crystal_description block
_exptl_crystal_F_000 1116
_exptl_crystal_size_max 0.650
_exptl_crystal_size_mid 0.070
_exptl_crystal_size_min 0.050
_refine_diff_density_max 0.587
_refine_diff_density_min -0.676
_refine_ls_abs_structure_details
;
Flack <i>x</i> determined using 2715 quotients
[(<i>I</i>^+^)-(<i>I</i>^-^)]/[(<i>I</i>^+^)+(<i>I</i>^-^)]
(Parsons <i>et al.</i>,  2013)
;
_refine_ls_abs_structure_Flack 0.004(5)
_refine_ls_extinction_method none
_refine_ls_goodness_of_fit_ref 0.980
_refine_ls_hydrogen_treatment mixed
_refine_ls_matrix_type full
_refine_ls_number_parameters 285
_refine_ls_number_reflns 9699
_refine_ls_number_restraints 10
_refine_ls_restrained_S_all 0.980
_refine_ls_R_factor_all 0.0610
_refine_ls_R_factor_gt 0.0376
_refine_ls_shift/su_max 0.001
_refine_ls_shift/su_mean 0.000
_refine_ls_structure_factor_coef Fsqd
_refine_ls_weighting_details 'w=1/[\s^2^(Fo^2^)+(0.0187P)^2^] where P=(Fo^2^+2Fc^2^)/3'
_refine_ls_weighting_scheme calc
_refine_ls_wR_factor_gt 0.0539
_refine_ls_wR_factor_ref 0.0583
_reflns_number_gt 7503
_reflns_number_total 9699
_reflns_threshold_expression 'I > 2\s(I)'
_cod_data_source_file wm4108sup1.cif
_cod_data_source_block I
_cod_database_code 1552297
_shelx_space_group_comment
;
The symmetry employed for this shelxl refinement is uniquely defined
by the following loop  which should always be used as a source of
symmetry information in preference to the above space-group names.
They are only intended as comments.
;
_shelx_estimated_absorpt_t_min 0.449
_shelx_estimated_absorpt_t_max 0.930
_shelxl_version_number 201.4

loop_
_space_group_symop_operation_xyz
'x, y, z'
'-x+1/2, -y, z+1/2'
'-x, y+1/2, -z+1/2'
'x+1/2, -y+1/2, -z'

loop_
_atom_site_type_symbol
_atom_site_label
_atom_site_fract_x
_atom_site_fract_y
_atom_site_fract_z
_atom_site_U_iso_or_equiv
_atom_site_adp_type
_atom_site_calc_flag
_atom_site_occupancy
Co Co1 0.62109(3) 0.76616(2) 0.48158(2) 0.01938(7) Uani d 1
N N1 0.7606(2) 0.83760(10) 0.41330(10) 0.0268(4) Uani d 1
C C1 0.8322(2) 0.8742(2) 0.36360(10) 0.0191(4) Uani d 1
S S1 0.93387(6) 0.92611(4) 0.29276(4) 0.02230(10) Uani d 1
N N2 0.5171(2) 0.86250(10) 0.54760(10) 0.0232(4) Uani d 1
C C2 0.4283(2) 0.8943(2) 0.59150(10) 0.0189(4) Uani d 1
S S2 0.30724(6) 0.94110(5) 0.65107(4) 0.03050(10) Uani d 1
N N3 0.4981(2) 0.68930(10) 0.40990(10) 0.0274(4) Uani d 1
C C3 0.4293(2) 0.6383(2) 0.36880(10) 0.0200(4) Uani d 1
S S3 0.33187(6) 0.56658(4) 0.31185(4) 0.02570(10) Uani d 1
N N4 0.7071(2) 0.68050(10) 0.56500(10) 0.0250(4) Uani d 1
C C4 0.7734(2) 0.63670(10) 0.61350(10) 0.0185(4) Uani d 1
S S4 0.86663(6) 0.57317(4) 0.67975(3) 0.02330(10) Uani d 1
K K1 0.37801(5) 0.88532(3) 0.85226(3) 0.02172(9) Uani d 1
O O1 0.59990(10) 0.65760(10) 0.09269(9) 0.0165(3) Uani d 1
O O2 0.5319(2) 0.64400(10) -0.05053(9) 0.0199(3) Uani d 1
H H2A 0.6150(10) 0.635(2) -0.070(2) 0.060(10) Uiso d 1
O O3 0.15980(10) 0.66840(10) 0.09650(10) 0.0196(3) Uani d 1
H H3A 0.150(3) 0.693(2) 0.1456(7) 0.049(9) Uiso d 1
O O4 0.3236(2) 0.83900(10) 0.12991(9) 0.0170(3) Uani d 1
H H4A 0.324(3) 0.865(2) 0.1788(7) 0.039(8) Uiso d 1
O O5 0.77250(10) 0.80810(10) 0.14516(9) 0.0189(3) Uani d 1
H H5A 0.819(2) 0.839(2) 0.1820(10) 0.030(7) Uiso d 1
N N5 0.2920(2) 0.54190(10) -0.01350(10) 0.0168(3) Uani d 1
H H5B 0.3322 0.4843 -0.0242 0.025 Uiso calc 1
H H5C 0.2942 0.5777 -0.0616 0.025 Uiso calc 1
H H5D 0.1999 0.5338 0.0033 0.025 Uiso calc 1
C C5 0.5299(2) 0.6025(2) 0.02950(10) 0.0161(4) Uani d 1
H H5E 0.5759 0.5386 0.0263 0.019 Uiso calc 1
C C6 0.3738(2) 0.59090(10) 0.05540(10) 0.0141(3) Uani d 1
H H6A 0.3684 0.5524 0.1086 0.017 Uiso calc 1
C C7 0.3019(2) 0.68590(10) 0.06990(10) 0.0136(4) Uani d 1
H H7A 0.2983 0.7202 0.0144 0.016 Uiso calc 1
C C8 0.3854(2) 0.74600(10) 0.13210(10) 0.0126(3) Uani d 1
H H8A 0.3768 0.7189 0.1906 0.015 Uiso calc 1
C C9 0.5425(2) 0.75100(10) 0.10630(10) 0.0130(4) Uani d 1
H H9A 0.5522 0.7892 0.0530 0.016 Uiso calc 1
C C10 0.6299(2) 0.79570(10) 0.17580(10) 0.0169(4) Uani d 1
H H10A 0.5886 0.8577 0.1919 0.020 Uiso calc 1
H H10B 0.6301 0.7543 0.2267 0.020 Uiso calc 1
O O6 0.4544(2) 0.97280(10) 1.00280(10) 0.0300(4) Uani d 1
H H6B 0.437(3) 1.0320(4) 1.001(2) 0.048(9) Uiso d 1
H H6C 0.411(3) 0.948(2) 1.0450(10) 0.10(2) Uiso d 1
O O7 0.5753(2) 0.78300(10) 0.74830(10) 0.0294(4) Uani d 1
H H7B 0.635(2) 0.8110(10) 0.7160(10) 0.070(10) Uiso d 1
H H7C 0.559(3) 0.7274(8) 0.730(2) 0.060(10) Uiso d 1

loop_
_atom_site_aniso_label
_atom_site_aniso_U_11
_atom_site_aniso_U_22
_atom_site_aniso_U_33
_atom_site_aniso_U_12
_atom_site_aniso_U_13
_atom_site_aniso_U_23
Co1 0.02060(10) 0.01810(10) 0.01940(10) -0.00070(10) 0.00120(10) 0.00050(10)
N1 0.0280(10) 0.0270(10) 0.0260(10) -0.0017(9) 0.0034(8) 0.0009(9)
C1 0.0209(9) 0.0170(10) 0.0190(10) 0.0008(8) -0.0048(8) -0.0036(8)
S1 0.0236(2) 0.0243(3) 0.0191(2) -0.0077(2) -0.0008(2) 0.0002(2)
N2 0.0247(9) 0.0220(10) 0.0229(9) 0.0007(8) -0.0002(8) 0.0010(8)
C2 0.0215(9) 0.0180(10) 0.0180(10) -0.0027(8) -0.0057(8) 0.0033(9)
S2 0.0288(3) 0.0370(3) 0.0257(3) 0.0123(3) 0.0029(2) 0.0007(3)
N3 0.0270(10) 0.0230(10) 0.0320(10) 0.0023(8) -0.0017(9) -0.0026(9)
C3 0.0221(9) 0.0180(10) 0.0200(10) 0.0030(8) 0.0028(8) 0.0033(9)
S3 0.0340(3) 0.0222(3) 0.0210(3) -0.0055(2) -0.0040(2) 0.0022(2)
N4 0.0235(9) 0.0260(10) 0.0250(10) 0.0006(8) 0.0017(8) 0.0020(8)
C4 0.0188(9) 0.0170(10) 0.0200(10) -0.0031(8) 0.0052(8) -0.0037(8)
S4 0.0280(3) 0.0238(3) 0.0180(2) 0.0046(2) -0.0015(2) -0.0023(2)
K1 0.0173(2) 0.0256(2) 0.0223(2) -0.0020(2) 0.0021(2) -0.0012(2)
O1 0.0141(6) 0.0158(7) 0.0196(7) 0.0024(5) -0.0052(5) -0.0050(6)
O2 0.0163(7) 0.0268(9) 0.0164(7) 0.0006(6) 0.0022(6) -0.0016(6)
O3 0.0133(6) 0.0248(8) 0.0207(8) -0.0039(6) 0.0027(6) -0.0065(7)
O4 0.0200(7) 0.0124(7) 0.0187(7) 0.0028(6) -0.0009(6) -0.0040(6)
O5 0.0130(6) 0.0270(8) 0.0168(7) -0.0062(6) -0.0004(6) -0.0045(6)
N5 0.0175(7) 0.0137(8) 0.0191(8) -0.0017(6) -0.0013(7) -0.0029(7)
C5 0.0156(8) 0.0164(9) 0.0160(10) 0.0025(7) -0.0039(7) -0.0040(8)
C6 0.0175(8) 0.0123(9) 0.0125(8) -0.0011(8) -0.0028(8) -0.0001(7)
C7 0.0111(8) 0.0145(9) 0.0153(9) -0.0009(7) 0.0007(7) -0.0011(7)
C8 0.0138(7) 0.0113(9) 0.0126(8) 0.0002(7) 0.0008(7) 0.0002(6)
C9 0.0145(8) 0.0111(9) 0.0134(8) -0.0003(7) 0.0011(7) -0.0012(7)
C10 0.0137(8) 0.0220(10) 0.0149(9) -0.0027(8) 0.0001(8) -0.0043(8)
O6 0.0395(9) 0.0252(9) 0.0250(10) 0.0058(8) 0.0028(8) -0.0036(7)
O7 0.0303(8) 0.0350(10) 0.0233(8) -0.0009(8) -0.0002(7) -0.0037(8)

loop_
_atom_type_symbol
_atom_type_description
_atom_type_scat_dispersion_real
_atom_type_scat_dispersion_imag
_atom_type_scat_source
C C 0.0033 0.0016 'International Tables Vol C Tables 4.2.6.8 and 6.1.1.4'
H H 0.0000 0.0000 'International Tables Vol C Tables 4.2.6.8 and 6.1.1.4'
N N 0.0061 0.0033 'International Tables Vol C Tables 4.2.6.8 and 6.1.1.4'
O O 0.0106 0.0060 'International Tables Vol C Tables 4.2.6.8 and 6.1.1.4'
S S 0.1246 0.1234 'International Tables Vol C Tables 4.2.6.8 and 6.1.1.4'
K K 0.2009 0.2494 'International Tables Vol C Tables 4.2.6.8 and 6.1.1.4'
Co Co 0.3494 0.9721 'International Tables Vol C Tables 4.2.6.8 and 6.1.1.4'

loop_
_geom_angle_atom_site_label_1
_geom_angle_atom_site_label_2
_geom_angle_atom_site_label_3
_geom_angle_site_symmetry_1
_geom_angle_site_symmetry_3
_geom_angle
N3 Co1 N4 . . 106.83(9)
N3 Co1 N2 . . 113.43(8)
N4 Co1 N2 . . 106.02(8)
N3 Co1 N1 . . 111.26(9)
N4 Co1 N1 . . 114.08(8)
N2 Co1 N1 . . 105.25(8)
C1 N1 Co1 . . 170.3(2)
N1 C1 S1 . . 179.9(2)
C1 S1 K1 . 2_674 118.29(7)
C2 N2 Co1 . . 158.1(2)
N2 C2 S2 . . 178.4(2)
C2 S2 K1 . . 108.43(8)
C3 N3 Co1 . . 175.6(2)
N3 C3 S3 . . 179.5(2)
C4 N4 Co1 . . 171.4(2)
N4 C4 S4 . . 178.6(2)
C4 S4 K1 . 3_646 88.48(7)
O6 K1 O1 . 4_466 94.13(5)
O6 K1 O7 . . 123.22(5)
O1 K1 O7 4_466 . 131.81(5)
O6 K1 O3 . 4_566 68.80(5)
O1 K1 O3 4_466 4_566 135.31(4)
O7 K1 O3 . 4_566 55.32(5)
O6 K1 O5 . 4_466 119.72(5)
O1 K1 O5 4_466 4_466 58.51(4)
O7 K1 O5 . 4_466 75.74(5)
O3 K1 O5 4_566 4_466 93.51(4)
O6 K1 S1 . 2_675 75.35(4)
O1 K1 S1 4_466 2_675 138.60(3)
O7 K1 S1 . 2_675 84.26(4)
O3 K1 S1 4_566 2_675 78.59(3)
O5 K1 S1 4_466 2_675 159.46(3)
O6 K1 S2 . . 139.53(4)
O1 K1 S2 4_466 . 99.16(3)
O7 K1 S2 . . 72.81(4)
O3 K1 S2 4_566 . 120.94(3)
O5 K1 S2 4_466 . 99.65(3)
S1 K1 S2 2_675 . 69.44(2)
O6 K1 C10 . 4_466 127.51(5)
O1 K1 C10 4_466 4_466 42.47(4)
O7 K1 C10 . 4_466 89.37(5)
O3 K1 C10 4_566 4_466 117.23(5)
O5 K1 C10 4_466 4_466 23.78(4)
S1 K1 C10 2_675 4_466 154.80(4)
S2 K1 C10 . 4_466 85.38(4)
O6 K1 S4 . 3_656 87.44(4)
O1 K1 S4 4_466 3_656 66.72(3)
O7 K1 S4 . 3_656 135.67(4)
O3 K1 S4 4_566 3_656 146.68(3)
O5 K1 S4 4_466 3_656 119.02(3)
S1 K1 S4 2_675 3_656 72.82(2)
S2 K1 S4 . 3_656 63.81(2)
C10 K1 S4 4_466 3_656 95.64(3)
C5 O1 C9 . . 115.60(10)
C5 O1 K1 . 4_566 121.70(10)
C9 O1 K1 . 4_566 119.90(10)
C5 O2 H2A . . 107(2)
C7 O3 K1 . 4_466 174.60(10)
C7 O3 H3A . . 108(2)
K1 O3 H3A 4_466 . 75(2)
C8 O4 H4A . . 111(2)
C10 O5 K1 . 4_566 101.40(10)
C10 O5 H5A . . 108(2)
K1 O5 H5A 4_566 . 108(2)
C6 N5 H5B . . 109.5
C6 N5 H5C . . 109.5
H5B N5 H5C . . 109.5
C6 N5 H5D . . 109.5
H5B N5 H5D . . 109.5
H5C N5 H5D . . 109.5
O2 C5 O1 . . 113.4(2)
O2 C5 C6 . . 107.4(2)
O1 C5 C6 . . 108.3(2)
O2 C5 H5E . . 109.2
O1 C5 H5E . . 109.2
C6 C5 H5E . . 109.2
N5 C6 C7 . . 106.8(2)
N5 C6 C5 . . 110.3(2)
C7 C6 C5 . . 111.8(2)
N5 C6 H6A . . 109.3
C7 C6 H6A . . 109.3
C5 C6 H6A . . 109.3
O3 C7 C8 . . 113.1(2)
O3 C7 C6 . . 108.0(2)
C8 C7 C6 . . 111.3(2)
O3 C7 H7A . . 108.1
C8 C7 H7A . . 108.1
C6 C7 H7A . . 108.1
O4 C8 C7 . . 106.80(10)
O4 C8 C9 . . 109.90(10)
C7 C8 C9 . . 110.60(10)
O4 C8 H8A . . 109.9
C7 C8 H8A . . 109.9
C9 C8 H8A . . 109.9
O1 C9 C10 . . 106.7(2)
O1 C9 C8 . . 110.9(2)
C10 C9 C8 . . 110.5(2)
O1 C9 H9A . . 109.6
C10 C9 H9A . . 109.6
C8 C9 H9A . . 109.6
O5 C10 C9 . . 108.3(2)
O5 C10 K1 . 4_566 54.79(9)
C9 C10 K1 . 4_566 88.00(10)
O5 C10 H10A . . 110.0
C9 C10 H10A . . 110.0
K1 C10 H10A 4_566 . 160.4
O5 C10 H10B . . 110.0
C9 C10 H10B . . 110.0
K1 C10 H10B 4_566 . 70.7
H10A C10 H10B . . 108.4
K1 O6 H6B . . 111(2)
K1 O6 H6C . . 111(2)
H6B O6 H6C . . 109.5(2)
K1 O7 H7B . . 122(2)
K1 O7 H7C . . 123(2)
H7B O7 H7C . . 109.5(2)

loop_
_geom_bond_atom_site_label_1
_geom_bond_atom_site_label_2
_geom_bond_site_symmetry_2
_geom_bond_distance
_geom_bond_publ_flag
Co1 N3 . 1.944(2) y
Co1 N4 . 1.958(2) y
Co1 N2 . 1.968(2) y
Co1 N1 . 1.970(2) y
N1 C1 . 1.153(3) y
C1 S1 . 1.638(2) y
N2 C2 . 1.171(3) y
C2 S2 . 1.613(2) y
N3 C3 . 1.163(3) y
C3 S3 . 1.630(2) y
N4 C4 . 1.162(3) y
C4 S4 . 1.629(2) y
S1 K1 2_674 3.3256(7) y
S2 K1 . 3.3287(8) y
S4 K1 3_646 3.5399(7) y
K1 O6 . 2.765(2) y
K1 O1 4_466 2.8120(10) y
K1 O7 . 2.860(2) y
K1 O3 4_566 2.8640(10) y
K1 O5 4_466 2.902(2) y
K1 C10 4_466 3.481(2) n
O1 C5 . 1.422(2) n
O1 C9 . 1.440(2) n
O1 K1 4_566 2.8120(10) n
O2 C5 . 1.389(2) n
O2 H2A . 0.8500(10) n
O3 C7 . 1.417(2) n
O3 K1 4_466 2.8640(10) n
O3 H3A . 0.8500(10) n
O4 C8 . 1.434(2) n
O4 H4A . 0.8500(10) n
O5 C10 . 1.432(2) n
O5 K1 4_566 2.902(2) n
O5 H5A . 0.8500(10) n
N5 C6 . 1.497(2) n
N5 H5B . 0.9100 n
N5 H5C . 0.9100 n
N5 H5D . 0.9100 n
C5 C6 . 1.527(3) n
C5 H5E . 1.0000 n
C6 C7 . 1.517(3) n
C6 H6A . 1.0000 n
C7 C8 . 1.513(2) n
C7 H7A . 1.0000 n
C8 C9 . 1.529(2) n
C8 H8A . 1.0000 n
C9 C10 . 1.505(3) n
C9 H9A . 1.0000 n
C10 K1 4_566 3.481(2) n
C10 H10A . 0.9900 n
C10 H10B . 0.9900 n
O6 H6B . 0.8500(10) n
O6 H6C . 0.8500(10) n
O7 H7B . 0.8500(10) n
O7 H7C . 0.8500(10) n

loop_
_geom_hbond_atom_site_label_D
_geom_hbond_atom_site_label_H
_geom_hbond_atom_site_label_A
_geom_hbond_site_symmetry_A
_geom_hbond_distance_DH
_geom_hbond_distance_HA
_geom_hbond_distance_DA
_geom_hbond_angle_DHA
_geom_hbond_publ_flag
O3 H3A O7 4_466 0.8500(10) 1.840(10) 2.657(2) 160(3) y
N5 H5C O5 4_465 0.91 2.09 2.967(2) 161.7 y
O6 H6C O4 1_556 0.8500(10) 2.199(8) 3.010(2) 160(2) y
O2 H2A O4 4_565 0.8500(10) 2.200(10) 3.015(2) 162(3) y
N5 H5B N2 3_645 0.91 2.26 3.145(2) 165.6 y
N5 H5D O6 4_466 0.91 2.30 3.175(2) 160.0 y
O5 H5A S1 . 0.8500(10) 2.385(3) 3.233(2) 176(2) y
O4 H4A S4 4_466 0.8500(10) 2.425(5) 3.266(2) 170(3) y
O7 H7C S1 4_466 0.8500(10) 2.489(8) 3.298(2) 159(2) y
O7 H7B S3 4_566 0.8500(10) 2.570(10) 3.344(2) 152(2) n
O6 H6B N3 3_656 0.8500(10) 2.69(2) 3.378(3) 139(2) n
C7 H7A O5 4_465 1.00 2.55 3.397(2) 141.9 n
C5 H5E S4 2_664 1.00 2.93 3.560(2) 121.5 n
C9 H9A O3 4_565 1.00 2.63 3.560(2) 155.1 n
C8 H8A S3 . 1.00 2.90 3.828(2) 154.0 n

loop_
_geom_torsion_atom_site_label_1
_geom_torsion_atom_site_label_2
_geom_torsion_atom_site_label_3
_geom_torsion_atom_site_label_4
_geom_torsion_site_symmetry_1
_geom_torsion_site_symmetry_4
_geom_torsion
C9 O1 C5 O2 . . 59.7(2)
K1 O1 C5 O2 4_566 . -101.0(2)
C9 O1 C5 C6 . . -59.5(2)
K1 O1 C5 C6 4_566 . 139.90(10)
O2 C5 C6 N5 . . 51.3(2)
O1 C5 C6 N5 . . 174.2(2)
O2 C5 C6 C7 . . -67.4(2)
O1 C5 C6 C7 . . 55.5(2)
N5 C6 C7 O3 . . 61.3(2)
C5 C6 C7 O3 . . -177.90(10)
N5 C6 C7 C8 . . -174.0(2)
C5 C6 C7 C8 . . -53.2(2)
O3 C7 C8 O4 . . -68.2(2)
C6 C7 C8 O4 . . 170.0(2)
O3 C7 C8 C9 . . 172.3(2)
C6 C7 C8 C9 . . 50.5(2)
C5 O1 C9 C10 . . 179.1(2)
K1 O1 C9 C10 4_566 . -19.9(2)
C5 O1 C9 C8 . . 58.7(2)
K1 O1 C9 C8 4_566 . -140.20(10)
O4 C8 C9 O1 . . -169.30(10)
C7 C8 C9 O1 . . -51.7(2)
O4 C8 C9 C10 . . 72.6(2)
C7 C8 C9 C10 . . -169.8(2)
K1 O5 C10 C9 4_566 . -73.8(2)
O1 C9 C10 O5 . . 65.5(2)
C8 C9 C10 O5 . . -173.8(2)
O1 C9 C10 K1 . 4_566 13.80(10)
C8 C9 C10 K1 . 4_566 134.40(10)

_cod_database_fobs_code 1552297
